data_7031720
loop_
_publ_author_name
'Heinl, S.'
'Scheer, M.'

_publ_section_title
;
 Low temperature activation of S8, Sered and \a-Te with [Cp(BIG)Fe(CO)2]
 radicals.
;
_journal_issue 43
_journal_name_full 'Dalton transactions (Cambridge, England : 2003)'
_journal_page_first 16139
_journal_page_last 16142
_journal_paper_doi 10.1039/c4dt01764a
_journal_volume 43
_journal_year 2014
_chemical_compound_source 'see text'
_chemical_formula_moiety 'C57 H65 Fe O2 Se'
_chemical_formula_sum 'C57 H65 Fe O2 Se'
_chemical_formula_weight 916.90
_chemical_name_systematic ?
_space_group_IT_number 2
_symmetry_cell_setting triclinic
_symmetry_Int_Tables_number 2
_symmetry_space_group_name_Hall '-P 1'
_symmetry_space_group_name_H-M 'P -1'
_atom_sites_solution_hydrogens geom
_atom_sites_solution_primary direct
_atom_sites_solution_secondary difmap
_cell_angle_alpha 105.226(3)
_cell_angle_beta 92.080(2)
_cell_angle_gamma 114.452(3)
_cell_formula_units_Z 2
_cell_length_a 13.7339(4)
_cell_length_b 14.0008(4)
_cell_length_c 14.5709(4)
_cell_measurement_reflns_used 8337
_cell_measurement_temperature 123.1(1)
_cell_measurement_theta_max 66.5402
_cell_measurement_theta_min 3.5816
_cell_volume 2427.18(14)
_computing_cell_refinement
;
CrysAlisPro, Agilent Technologies,
Version 1.171.36.21 (release 14-08-2012 CrysAlis171 .NET)
(compiled Sep 14 2012,17:21:16)
;
_computing_data_collection
;
CrysAlisPro, Agilent Technologies,
Version 1.171.36.21 (release 14-08-2012 CrysAlis171 .NET)
(compiled Sep 14 2012,17:21:16)
;
_computing_data_reduction
;
CrysAlisPro, Agilent Technologies,
Version 1.171.36.21 (release 14-08-2012 CrysAlis171 .NET)
(compiled Sep 14 2012,17:21:16)
;
_computing_molecular_graphics 'SXGRAPH (Farrugia, 1999)'
_computing_publication_material 'PLATON (Spek, 2003)'
_computing_structure_refinement 'SHELXL-97 (Sheldrick, 1997)'
_computing_structure_solution 'SIR-97 (Altomare, 1999)'
_diffrn_ambient_temperature 123.1(1)
_diffrn_detector_area_resol_mean 10.5431
_diffrn_measured_fraction_theta_full 0.973
_diffrn_measured_fraction_theta_max 0.973
_diffrn_measurement_device_type 'Xcalibur, Ruby, Gemini ultra'
_diffrn_measurement_method '\w scans'
_diffrn_radiation_monochromator mirror
_diffrn_radiation_probe x-ray
_diffrn_radiation_source 'Enhance Ultra (Cu) X-ray Source'
_diffrn_radiation_type CuK\a
_diffrn_radiation_wavelength 1.54178
_diffrn_reflns_av_R_equivalents 0.0207
_diffrn_reflns_av_unetI/netI 0.0297
_diffrn_reflns_limit_h_max 14
_diffrn_reflns_limit_h_min -16
_diffrn_reflns_limit_k_max 16
_diffrn_reflns_limit_k_min -16
_diffrn_reflns_limit_l_max 17
_diffrn_reflns_limit_l_min -15
_diffrn_reflns_number 15903
_diffrn_reflns_reduction_process
;
;
_diffrn_reflns_theta_full 66.64
_diffrn_reflns_theta_max 66.64
_diffrn_reflns_theta_min 3.58
_exptl_absorpt_coefficient_mu 3.648
_exptl_absorpt_correction_T_max 0.651
_exptl_absorpt_correction_T_min 0.429
_exptl_absorpt_correction_type analytical
_exptl_absorpt_process_details
;
CrysAlisPro, Agilent Technologies,
Version 1.171.36.21 (release 14-08-2012 CrysAlis171 .NET)
(compiled Sep 14 2012,17:21:16)
Analytical numeric absorption correction using a multifaceted crystal
            model based on expressions derived by R.C. Clark & J.S. Reid.
(Clark, R. C. & Reid, J. S. (1995). Acta Cryst. A51, 887-897)
;
_exptl_crystal_colour brown
_exptl_crystal_density_diffrn 1.255
_exptl_crystal_density_method 'Not Measured'
_exptl_crystal_description block
_exptl_crystal_F_000 966
_exptl_crystal_size_max 0.4441
_exptl_crystal_size_mid 0.2710
_exptl_crystal_size_min 0.1906
_refine_diff_density_max 1.675
_refine_diff_density_min -0.673
_refine_diff_density_rms 0.081
_refine_ls_extinction_method none
_refine_ls_goodness_of_fit_ref 1.129
_refine_ls_hydrogen_treatment constr
_refine_ls_matrix_type full
_refine_ls_number_parameters 658
_refine_ls_number_reflns 8357
_refine_ls_number_restraints 120
_refine_ls_restrained_S_all 1.168
_refine_ls_R_factor_all 0.0919
_refine_ls_R_factor_gt 0.0797
_refine_ls_shift/su_max 0.000
_refine_ls_shift/su_mean 0.000
_refine_ls_structure_factor_coef Fsqd
_refine_ls_weighting_details 'calc w=1/[\s^2^(Fo^2^)+(0.1806P)^2^]         where P=(Fo^2^+2Fc^2^)/3'
_refine_ls_weighting_scheme calc
_refine_ls_wR_factor_gt 0.2423
_refine_ls_wR_factor_ref 0.2548
_reflns_number_gt 6247
_reflns_number_total 8357
_reflns_threshold_expression >2\s(i)
_cod_data_source_file c4dt01764a2.cif
_cod_data_source_block 3
_cod_depositor_comments
;
The following automatic conversions were performed:

'_symmetry_cell_setting' value 'Triclinic' changed to 'triclinic'
according to
/usr/data/users/saulius/crontab/automatic-downloads/rss-feeds/RSC/lib/dictionaries/cif_core.dic
dictionary named 'cif_core.dic' version 2.4.2 from 2011-04-26.

Automatic conversion script
Id: cif_fix_values 2281 2013-09-26 08:29:07Z andrius 

 Adding full bibliography for 7031718--7031724.cif.
;
_cod_database_code 7031720

loop_
_symmetry_equiv_pos_site_id
_symmetry_equiv_pos_as_xyz
1 x,y,z
2 -x,-y,-z

loop_
_atom_site_aniso_label
_atom_site_aniso_U_11
_atom_site_aniso_U_22
_atom_site_aniso_U_33
_atom_site_aniso_U_23
_atom_site_aniso_U_13
_atom_site_aniso_U_12
Se1 0.0515(6) 0.0605(6) 0.1421(11) 0.0546(7) 0.0290(6) 0.0281(5)
Se2 0.0892(8) 0.0783(7) 0.1457(12) 0.0728(8) 0.0756(8) 0.0572(7)
Fe1 0.0394(4) 0.0730(5) 0.0795(5) 0.0423(4) 0.0224(3) 0.0261(3)
O1 0.063(4) 0.072(4) 0.093(5) 0.029(3) 0.018(3) 0.026(3)
O2 0.148(7) 0.127(6) 0.129(6) 0.075(5) 0.079(5) 0.097(5)
O3 0.063(4) 0.078(4) 0.086(4) 0.033(4) 0.028(3) 0.038(3)
O4 0.124(7) 0.109(6) 0.176(8) 0.051(6) -0.061(6) 0.042(5)
C1 0.0383(19) 0.059(2) 0.061(2) 0.0289(19) 0.0134(17) 0.0209(17)
C2 0.0364(19) 0.070(3) 0.059(2) 0.029(2) 0.0094(16) 0.0206(18)
C3 0.0372(19) 0.062(2) 0.064(2) 0.029(2) 0.0143(17) 0.0195(18)
C4 0.0364(19) 0.060(2) 0.064(2) 0.031(2) 0.0166(17) 0.0152(17)
C5 0.0360(19) 0.055(2) 0.067(2) 0.028(2) 0.0154(17) 0.0185(17)
C6 0.0316(17) 0.057(2) 0.062(2) 0.0235(19) 0.0117(16) 0.0136(16)
C7 0.0391(19) 0.060(2) 0.065(2) 0.023(2) 0.0136(17) 0.0189(17)
C8 0.048(2) 0.076(3) 0.069(3) 0.034(2) 0.023(2) 0.030(2)
C9 0.0332(19) 0.065(3) 0.078(3) 0.018(2) 0.0081(18) 0.0211(18)
C10 0.052(2) 0.073(3) 0.077(3) 0.034(2) 0.032(2) 0.027(2)
C11 0.039(2) 0.057(2) 0.079(3) 0.020(2) 0.0219(19) 0.0145(18)
C12 0.044(2) 0.073(3) 0.106(4) 0.028(3) 0.033(2) 0.023(2)
C13 0.048(2) 0.073(3) 0.089(3) 0.034(3) 0.031(2) 0.024(2)
C14 0.063(3) 0.085(4) 0.118(5) 0.026(3) 0.049(3) 0.028(3)
C15 0.088(4) 0.107(5) 0.113(5) 0.047(4) 0.054(4) 0.059(4)
C16 0.041(2) 0.090(3) 0.058(2) 0.032(2) 0.0137(18) 0.028(2)
C17 0.045(2) 0.072(3) 0.068(3) 0.025(2) 0.0006(19) 0.020(2)
C18 0.058(3) 0.133(5) 0.069(3) 0.037(3) 0.009(2) 0.050(3)
C19 0.061(3) 0.077(3) 0.072(3) 0.018(3) 0.002(2) 0.023(2)
C20 0.071(3) 0.126(5) 0.063(3) 0.029(3) -0.003(2) 0.047(3)
C21 0.067(3) 0.093(4) 0.065(3) 0.025(3) -0.001(2) 0.025(3)
C22 0.098(4) 0.106(5) 0.068(3) 0.020(3) -0.002(3) 0.034(4)
C23 0.081(4) 0.106(4) 0.067(3) 0.019(3) 0.013(3) 0.046(3)
C24 0.111(5) 0.124(6) 0.078(4) 0.031(4) 0.026(3) 0.068(5)
C25 0.226(11) 0.121(6) 0.090(5) 0.018(5) 0.032(6) 0.106(7)
C26 0.0345(19) 0.066(3) 0.063(2) 0.031(2) 0.0105(17) 0.0179(18)
C27 0.0363(19) 0.066(3) 0.077(3) 0.029(2) 0.0110(18) 0.0202(18)
C28 0.042(2) 0.071(3) 0.068(3) 0.026(2) 0.0076(18) 0.024(2)
C29 0.038(2) 0.078(3) 0.085(3) 0.041(3) 0.015(2) 0.023(2)
C30 0.050(2) 0.069(3) 0.065(3) 0.023(2) -0.0012(19) 0.020(2)
C31 0.037(2) 0.078(3) 0.073(3) 0.039(2) 0.0047(18) 0.018(2)
C32 0.040(2) 0.089(4) 0.084(3) 0.033(3) 0.000(2) 0.009(2)
C33 0.043(2) 0.083(4) 0.107(4) 0.029(3) 0.011(3) 0.010(2)
C34 0.087(4) 0.077(4) 0.083(4) 0.025(3) 0.006(3) 0.019(3)
C35 0.129(6) 0.069(4) 0.126(6) 0.035(4) 0.029(5) 0.012(4)
C36 0.0333(18) 0.065(3) 0.061(2) 0.023(2) 0.0142(17) 0.0151(17)
C37 0.090(4) 0.062(3) 0.079(3) 0.011(3) 0.039(3) -0.004(3)
C38 0.0392(19) 0.057(2) 0.060(2) 0.0213(19) 0.0143(17) 0.0196(17)
C39 0.112(5) 0.077(3) 0.084(4) 0.010(3) 0.044(3) 0.008(3)
C40 0.0375(19) 0.068(3) 0.065(3) 0.028(2) 0.0147(18) 0.0169(18)
C41 0.057(3) 0.081(3) 0.061(3) 0.016(3) 0.022(2) 0.013(2)
C42 0.096(4) 0.106(4) 0.076(3) 0.023(3) 0.038(3) 0.024(3)
C43 0.077(4) 0.102(5) 0.072(4) 0.025(4) 0.025(3) 0.030(4)
C44 0.091(5) 0.150(7) 0.076(5) 0.033(5) 0.035(4) 0.019(5)
C45 0.129(7) 0.131(7) 0.095(6) 0.041(5) 0.032(5) 0.051(6)
C46 0.0365(19) 0.048(2) 0.065(2) 0.0166(18) 0.0083(17) 0.0161(16)
C47 0.059(3) 0.055(2) 0.084(3) 0.030(2) -0.005(2) 0.008(2)
C48 0.050(2) 0.060(3) 0.077(3) 0.020(2) 0.014(2) 0.009(2)
C49 0.089(4) 0.065(3) 0.084(3) 0.029(3) -0.013(3) 0.023(3)
C50 0.055(3) 0.065(3) 0.091(4) 0.015(3) 0.008(3) 0.007(2)
C51 0.056(3) 0.062(3) 0.089(4) 0.004(3) -0.004(2) 0.016(2)
C52 0.043(3) 0.079(4) 0.056(3) 0.004(3) 0.007(3) 0.022(3)
C53 0.045(4) 0.080(5) 0.060(4) 0.011(4) 0.014(3) 0.026(4)
C54 0.066(4) 0.057(4) 0.062(4) 0.001(3) 0.006(3) 0.010(3)
C55 0.132(9) 0.070(5) 0.070(5) -0.011(4) -0.003(6) 0.031(5)
C56 0.108(6) 0.072(5) 0.057(4) 0.044(4) 0.050(4) 0.076(5)
C57 0.114(7) 0.090(6) 0.124(8) 0.069(6) 0.088(6) 0.077(6)
C58 0.097(6) 0.082(5) 0.084(5) 0.069(5) 0.077(5) 0.072(5)
C59 0.096(7) 0.063(5) 0.116(7) 0.038(5) -0.018(6) 0.023(5)
C54A 0.094(17) 0.088(17) 0.074(14) 0.025(13) 0.023(13) 0.048(15)
C55A 0.079(16) 0.11(2) 0.087(17) 0.021(16) 0.028(14) 0.045(16)
C43A 0.144(11) 0.136(11) 0.132(11) 0.044(8) 0.031(8) 0.073(8)
C44A 0.151(10) 0.151(10) 0.145(10) 0.046(7) 0.028(7) 0.067(7)
C45A 0.151(11) 0.150(11) 0.151(11) 0.045(8) 0.028(8) 0.067(8)
C52A 0.066(14) 0.063(13) 0.091(17) -0.014(13) 0.002(13) 0.035(12)
C53A 0.048(11) 0.055(10) 0.050(10) 0.012(8) -0.004(8) 0.011(9)

loop_
_atom_site_label
_atom_site_type_symbol
_atom_site_thermal_displace_type
_atom_site_fract_x
_atom_site_fract_y
_atom_site_fract_z
_atom_site_occupancy
_atom_site_U_iso_or_equiv
_atom_site_calc_flag
_atom_site_refinement_flags
_atom_site_disorder_assembly
_atom_site_disorder_group
Se1 Se Uani 0.10003(8) 0.98314(9) 1.03862(11) 0.500 0.0781(5) d P . 1
Se2 Se Uani -0.08003(11) 0.89529(10) 1.03402(11) 0.500 0.0874(5) d P . 2
Fe1 Fe Uani -0.01824(5) 0.78376(6) 0.93094(5) 1.000 0.0591(3) d . . .
O1 O Uani -0.1950(6) 0.8502(6) 0.9423(6) 0.500 0.076(3) d UP . 1
O2 O Uani 0.0342(10) 0.8695(9) 0.7714(8) 0.500 0.113(4) d UP . 1
O3 O Uani 0.1334(6) 0.9594(6) 0.8705(5) 0.500 0.071(2) d UP . 2
O4 O Uani -0.1855(10) 0.7561(9) 0.7799(10) 0.500 0.140(4) d UP . 2
C1 C Uani 0.0794(3) 0.6987(3) 0.9280(3) 1.000 0.0505(11) d . . .
C2 C Uani -0.0258(3) 0.6260(4) 0.8720(3) 1.000 0.0541(14) d . . .
C3 C Uani -0.1042(3) 0.6203(4) 0.9356(3) 1.000 0.0530(11) d . . .
C4 C Uani -0.0469(3) 0.6896(3) 1.0302(3) 1.000 0.0528(11) d . . .
C5 C Uani 0.0673(3) 0.7388(3) 1.0255(3) 1.000 0.0510(11) d . . .
C6 C Uani 0.1841(3) 0.7136(3) 0.8923(3) 1.000 0.0510(11) d . . .
C7 C Uani 0.2561(3) 0.6895(4) 0.9411(3) 1.000 0.0547(11) d . . .
C8 C Uani 0.2100(4) 0.7437(4) 0.8104(3) 1.000 0.0605(16) d . . .
C9 C Uani 0.3506(3) 0.6938(4) 0.9070(4) 1.000 0.0597(15) d . . .
C10 C Uani 0.3048(4) 0.7485(4) 0.7765(4) 1.000 0.0645(16) d . . .
C11 C Uani 0.3768(3) 0.7241(4) 0.8249(4) 1.000 0.0605(14) d . . .
C12 C Uani 0.4791(4) 0.7276(4) 0.7866(4) 1.000 0.0746(18) d . . .
C13 C Uani 0.4682(4) 0.6157(4) 0.7277(4) 1.000 0.0684(16) d . . .
C14 C Uani 0.5700(5) 0.6228(5) 0.6857(5) 1.000 0.090(2) d . . .
C15 C Uani 0.5641(5) 0.5141(6) 0.6334(5) 1.000 0.093(3) d . . .
C16 C Uani -0.0470(3) 0.5586(4) 0.7701(3) 1.000 0.0611(14) d . . .
C17 C Uani 0.0086(4) 0.4947(4) 0.7438(4) 1.000 0.0632(16) d . . .
C18 C Uani -0.1239(4) 0.5503(6) 0.7002(4) 1.000 0.083(2) d . . .
C19 C Uani -0.0121(4) 0.4245(5) 0.6527(4) 1.000 0.0739(17) d . . .
C20 C Uani -0.1437(5) 0.4810(6) 0.6077(4) 1.000 0.086(2) d . . .
C21 C Uani -0.0914(5) 0.4148(5) 0.5821(4) 1.000 0.0787(19) d . . .
C22 C Uani -0.1156(6) 0.3354(6) 0.4838(4) 1.000 0.096(2) d . . .
C23 C Uani -0.1616(5) 0.2153(6) 0.4852(4) 1.000 0.085(2) d . . .
C24 C Uani -0.1864(6) 0.1302(6) 0.3865(5) 1.000 0.098(3) d . . .
C25 C Uani -0.2276(10) 0.0174(8) 0.3905(6) 1.000 0.138(4) d . . .
C26 C Uani -0.2219(3) 0.5447(4) 0.9081(3) 1.000 0.0535(14) d . . .
C27 C Uani -0.3028(3) 0.5779(4) 0.9352(3) 1.000 0.0590(15) d . . .
C28 C Uani -0.2541(3) 0.4357(4) 0.8555(3) 1.000 0.0597(16) d . . .
C29 C Uani -0.4115(3) 0.5020(4) 0.9089(4) 1.000 0.0643(16) d . . .
C30 C Uani -0.3624(4) 0.3621(4) 0.8298(3) 1.000 0.0633(16) d . . .
C31 C Uani -0.4430(3) 0.3937(4) 0.8568(3) 1.000 0.0620(16) d . . .
C32 C Uani -0.5621(4) 0.3112(5) 0.8279(4) 1.000 0.0767(18) d . . .
C33 C Uani -0.5994(4) 0.2295(5) 0.8891(5) 1.000 0.084(2) d . . .
C34 C Uani -0.5557(6) 0.1455(5) 0.8716(5) 1.000 0.089(2) d . . .
C35 C Uani -0.6034(7) 0.0639(6) 0.9275(6) 1.000 0.118(3) d . . .
C36 C Uani -0.0946(3) 0.7010(4) 1.1200(3) 1.000 0.0544(13) d . . .
C37 C Uani -0.0660(5) 0.8020(5) 1.1886(4) 1.000 0.0918(19) d . . .
C38 C Uani -0.1666(3) 0.6077(4) 1.1398(3) 1.000 0.0517(11) d . . .
C39 C Uani -0.1085(6) 0.8075(6) 1.2735(5) 1.000 0.105(2) d U . .
C40 C Uani -0.2071(3) 0.6151(4) 1.2264(3) 1.000 0.0572(15) d . . .
C41 C Uani -0.1798(4) 0.7146(5) 1.2930(4) 1.000 0.0733(17) d . B .
C42 C Uani -0.2277(6) 0.7207(6) 1.3850(4) 1.000 0.100(2) d DU . .
C43 C Uani -0.1536(7) 0.8044(8) 1.4758(5) 0.750 0.087(3) d DUP B 1
C44 C Uani -0.1999(8) 0.8021(10) 1.5681(6) 0.750 0.117(3) d DUP B 1
C45 C Uani -0.1491(11) 0.9066(10) 1.6449(8) 0.750 0.119(4) d DUP B 1
C46 C Uani 0.1585(3) 0.8084(3) 1.1055(3) 1.000 0.0508(11) d . . .
C47 C Uani 0.1619(4) 0.7824(4) 1.1898(4) 1.000 0.0707(16) d . . .
C48 C Uani 0.2490(4) 0.8968(4) 1.0964(4) 1.000 0.0678(16) d . . .
C49 C Uani 0.2533(5) 0.8403(4) 1.2599(4) 1.000 0.0826(19) d . . .
C50 C Uani 0.3384(4) 0.9563(5) 1.1670(4) 1.000 0.0792(19) d . . .
C51 C Uani 0.3444(4) 0.9299(4) 1.2478(4) 1.000 0.0770(19) d D . .
C52 C Uani 0.4472(5) 0.9946(6) 1.3200(5) 0.750 0.0646(19) d DP . 1
C53 C Uani 0.4352(6) 1.0789(7) 1.4002(5) 0.750 0.064(3) d DP . 1
C54 C Uani 0.5380(6) 1.1526(6) 1.4740(5) 0.750 0.072(2) d DP . 1
C55 C Uani 0.5266(10) 1.2382(8) 1.5572(6) 0.750 0.103(4) d DP . 1
C56 C Uani -0.1505(9) 0.8086(8) 0.9298(6) 0.500 0.060(3) d UP . 1
C57 C Uani 0.0299(13) 0.8515(11) 0.8514(12) 0.500 0.088(4) d UP . 1
C58 C Uani 0.1017(10) 0.9141(10) 0.9158(8) 0.500 0.065(3) d UP . 2
C59 C Uani -0.1210(11) 0.7626(10) 0.8374(11) 0.500 0.095(4) d UP . 2
C54A C Uani 0.4664(16) 1.1689(19) 1.5143(14) 0.250 0.082(9) d DP . 2
C55A C Uani 0.5762(17) 1.235(2) 1.498(2) 0.250 0.092(10) d DP . 2
C43A C Uani -0.174(3) 0.707(3) 1.463(2) 0.250 0.132(6) d DUP B 2
C44A C Uani -0.078(3) 0.805(3) 1.524(3) 0.250 0.149(6) d DUP B 2
C45A C Uani -0.101(4) 0.890(3) 1.596(3) 0.250 0.151(6) d DUP B 2
C52A C Uani 0.401(2) 0.996(2) 1.3605(15) 0.250 0.079(9) d DP . 2
C53A C Uani 0.3897(17) 1.0971(14) 1.4211(12) 0.250 0.056(6) d DP . 2
H7 H Uiso 0.24060 0.67040 0.99720 1.000 0.0660 c R . .
H8 H Uiso 0.16350 0.76100 0.77740 1.000 0.0730 c R . .
H14B H Uiso 0.63160 0.66060 0.73760 1.000 0.1080 c R . .
H15A H Uiso 0.63010 0.52400 0.60840 1.000 0.1400 c R . .
H15B H Uiso 0.50400 0.47660 0.58120 1.000 0.1400 c R . .
H15C H Uiso 0.55420 0.47100 0.67690 1.000 0.1400 c R . .
H17 H Uiso 0.06120 0.50000 0.78940 1.000 0.0760 c R . .
H18 H Uiso -0.16240 0.59180 0.71590 1.000 0.0990 c R . .
H19 H Uiso 0.02640 0.38280 0.63730 1.000 0.0890 c R . .
H20 H Uiso -0.19370 0.47880 0.56140 1.000 0.1030 c R . .
H22A H Uiso -0.04960 0.35300 0.45590 1.000 0.1160 c R . .
H22B H Uiso -0.16750 0.34330 0.44320 1.000 0.1160 c R . .
H23A H Uiso -0.10990 0.20860 0.52720 1.000 0.1010 c R . .
H23B H Uiso -0.22770 0.19830 0.51270 1.000 0.1010 c R . .
H24A H Uiso -0.23950 0.13530 0.34480 1.000 0.1180 c R . .
H24B H Uiso -0.12070 0.14760 0.35820 1.000 0.1180 c R . .
H25A H Uiso -0.24360 -0.03230 0.32640 1.000 0.2070 c R . .
H25B H Uiso -0.29240 -0.00050 0.41880 1.000 0.2070 c R . .
H25C H Uiso -0.17390 0.01070 0.42890 1.000 0.2070 c R . .
H27 H Uiso -0.28380 0.65060 0.97070 1.000 0.0710 c R . .
H28 H Uiso -0.20180 0.41170 0.83730 1.000 0.0710 c R . .
H29 H Uiso -0.46440 0.52510 0.92720 1.000 0.0770 c R . .
H30 H Uiso -0.38180 0.28960 0.79360 1.000 0.0760 c R . .
H32A H Uiso -0.57510 0.26910 0.76050 1.000 0.0920 c R . .
H32B H Uiso -0.60600 0.35120 0.83470 1.000 0.0920 c R . .
H33A H Uiso -0.57800 0.27220 0.95680 1.000 0.1010 c R . .
H33B H Uiso -0.67800 0.19100 0.87620 1.000 0.1010 c R . .
H34A H Uiso -0.47740 0.18280 0.89030 1.000 0.1060 c R . .
H34B H Uiso -0.57190 0.10580 0.80320 1.000 0.1060 c R . .
H35A H Uiso -0.57500 0.01050 0.91300 1.000 0.1770 c R . .
H35B H Uiso -0.68090 0.02720 0.90950 1.000 0.1770 c R . .
H35C H Uiso -0.58470 0.10240 0.99540 1.000 0.1770 c R . .
H37 H Uiso -0.01800 0.86630 1.17740 1.000 0.1100 c R . .
H38 H Uiso -0.18840 0.53900 1.09450 1.000 0.0620 c R . .
H39 H Uiso -0.08820 0.87600 1.31870 1.000 0.1260 c R . .
H40 H Uiso -0.25350 0.55100 1.23890 1.000 0.0690 c R . .
H42A H Uiso -0.28940 0.73610 1.37610 0.750 0.1200 c RP A 1
H42B H Uiso -0.25480 0.64870 1.39450 0.750 0.1200 c RP A 1
H43A H Uiso -0.13190 0.87720 1.46900 0.750 0.1040 c RP B 1
H43B H Uiso -0.08860 0.79350 1.48190 0.750 0.1040 c RP B 1
H44A H Uiso -0.27690 0.78120 1.55430 0.750 0.1410 c RP B 1
H44B H Uiso -0.19190 0.74600 1.59050 0.750 0.1410 c RP B 1
H45A H Uiso -0.18590 0.90080 1.69950 0.750 0.1780 c RP B 1
H45B H Uiso -0.15360 0.96350 1.62250 0.750 0.1780 c RP B 1
H45C H Uiso -0.07430 0.92450 1.66360 0.750 0.1780 c RP B 1
H47 H Uiso 0.10190 0.72520 1.19980 1.000 0.0850 c R . .
H48 H Uiso 0.24900 0.91650 1.04020 1.000 0.0820 c R . .
H49 H Uiso 0.25510 0.82020 1.31570 1.000 0.0980 c R . .
H50 H Uiso 0.39620 1.01660 1.15850 1.000 0.0950 c R . .
H52A H Uiso 0.46410 0.94520 1.34600 0.750 0.0780 c RP . 1
H52B H Uiso 0.50660 1.03090 1.28860 0.750 0.0780 c RP . 1
H53A H Uiso 0.37770 1.04140 1.43280 0.750 0.0770 c RP . 1
H53B H Uiso 0.41350 1.12460 1.37290 0.750 0.0770 c RP . 1
H54A H Uiso 0.59520 1.19060 1.44140 0.750 0.0860 c RP . 1
H54B H Uiso 0.56020 1.10660 1.50050 0.750 0.0860 c RP . 1
H55A H Uiso 0.59430 1.28100 1.60060 0.750 0.1550 c RP . 1
H55B H Uiso 0.47130 1.20150 1.59110 0.750 0.1550 c RP . 1
H55C H Uiso 0.50700 1.28590 1.53210 0.750 0.1550 c RP . 1
H9 H Uiso 0.39680 0.67600 0.93980 1.000 0.0720 c R . .
H10 H Uiso 0.32040 0.76820 0.72070 1.000 0.0780 c R . .
H12A H Uiso 0.49870 0.77640 0.74680 1.000 0.0890 c R . .
H12B H Uiso 0.53770 0.75860 0.84060 1.000 0.0890 c R . .
H13A H Uiso 0.40730 0.58280 0.67550 1.000 0.0830 c R . .
H13B H Uiso 0.45300 0.56810 0.76830 1.000 0.0830 c R . .
H14A H Uiso 0.58230 0.66660 0.64180 1.000 0.1080 c R . .
H42C H Uiso -0.29940 0.65980 1.37210 0.250 0.1200 d RP A 2
H42D H Uiso -0.23570 0.78850 1.40480 0.250 0.1200 d RP A 2
H43C H Uiso -0.15110 0.65010 1.43650 0.250 0.1590 c RP B 2
H43D H Uiso -0.22600 0.68110 1.50420 0.250 0.1590 c RP B 2
H44C H Uiso -0.03260 0.84040 1.48230 0.250 0.1780 c RP B 2
H44D H Uiso -0.03720 0.77990 1.55940 0.250 0.1780 c RP B 2
H45D H Uiso -0.03830 0.96010 1.61370 0.250 0.2260 c RP B 2
H45E H Uiso -0.11890 0.86780 1.65240 0.250 0.2260 c RP B 2
H45F H Uiso -0.16120 0.89710 1.56720 0.250 0.2260 c RP B 2
H52C H Uiso 0.37600 0.94240 1.39510 0.250 0.0950 c RP . 2
H52D H Uiso 0.47810 1.01870 1.36220 0.250 0.0950 c RP . 2
H53C H Uiso 0.39560 1.14360 1.38060 0.250 0.0670 c RP . 2
H53D H Uiso 0.31670 1.07160 1.43600 0.250 0.0670 c RP . 2
H54C H Uiso 0.43860 1.21810 1.55060 0.250 0.0990 c RP . 2
H54D H Uiso 0.47020 1.12300 1.55250 0.250 0.0990 c RP . 2
H55D H Uiso 0.62250 1.27990 1.55830 0.250 0.1370 c RP . 2
H55E H Uiso 0.57270 1.28030 1.45990 0.250 0.1370 c RP . 2
H55F H Uiso 0.60480 1.18600 1.46340 0.250 0.1370 c RP . 2

loop_
_atom_type_symbol
_atom_type_description
_atom_type_scat_dispersion_real
_atom_type_scat_dispersion_imag
_atom_type_scat_source
C C 0.0181 0.0091 ' International Tables Vol C Tables 4.2.6.8 and 6.1.1.4'
H H 0.0000 0.0000 ' International Tables Vol C Tables 4.2.6.8 and 6.1.1.4'
Fe Fe -1.1336 3.1974 ' International Tables Vol C Tables 4.2.6.8 and 6.1.1.4'
O O 0.0492 0.0322 ' International Tables Vol C Tables 4.2.6.8 and 6.1.1.4'
Se Se -0.7943 1.1372 ' International Tables Vol C Tables 4.2.6.8 and 6.1.1.4'

loop_
_geom_angle_atom_site_label_1
_geom_angle_atom_site_label_2
_geom_angle_atom_site_label_3
_geom_angle
_geom_angle_publ_flag
Se2 Se1 Fe1 56.88(5) yes
Se2 Se1 C58 96.8(5) yes
Fe1 Se1 C58 49.3(4) yes
Se1 Se2 Fe1 68.76(6) yes
Se1 Se2 O1 132.7(3) yes
Se1 Se2 C56 115.9(4) yes
Fe1 Se2 O1 89.8(3) yes
Fe1 Se2 C56 57.3(5) yes
Se1 Fe1 Se2 54.37(5) yes
Se1 Fe1 C1 106.03(12) yes
Se1 Fe1 C2 145.58(13) yes
Se1 Fe1 C3 142.60(12) yes
Se1 Fe1 C4 103.48(12) yes
Se1 Fe1 C5 85.04(12) yes
Se1 Fe1 C56 91.9(3) yes
Se1 Fe1 C57 76.7(6) yes
Se1 Fe1 C58 44.2(3) yes
Se1 Fe1 C59 117.5(4) yes
Se2 Fe1 C1 142.99(12) yes
Se2 Fe1 C2 148.40(14) yes
Se2 Fe1 C3 108.64(13) yes
Se2 Fe1 C4 87.32(12) yes
Se2 Fe1 C5 104.28(12) yes
Se2 Fe1 C56 43.8(3) yes
Se2 Fe1 C57 103.2(6) yes
Se2 Fe1 C58 90.4(4) yes
Se2 Fe1 C59 87.2(5) yes
C1 Fe1 C2 39.55(17) yes
C1 Fe1 C3 66.18(17) yes
C1 Fe1 C4 65.58(16) yes
C1 Fe1 C5 38.99(16) yes
C1 Fe1 C56 159.0(3) yes
C1 Fe1 C57 101.2(6) yes
C1 Fe1 C58 92.6(4) yes
C1 Fe1 C59 128.4(5) yes
C2 Fe1 C3 39.77(18) yes
C2 Fe1 C4 66.11(17) yes
C2 Fe1 C5 66.15(16) yes
C2 Fe1 C56 121.7(3) yes
C2 Fe1 C57 105.9(6) yes
C2 Fe1 C58 120.5(4) yes
C2 Fe1 C59 93.6(5) yes
C3 Fe1 C4 39.22(16) yes
C3 Fe1 C5 66.07(17) yes
C3 Fe1 C56 92.9(3) yes
C3 Fe1 C57 139.8(6) yes
C3 Fe1 C58 158.5(4) yes
C3 Fe1 C59 91.5(5) yes
C4 Fe1 C5 39.22(17) yes
C4 Fe1 C56 100.1(3) yes
C4 Fe1 C57 166.5(7) yes
C4 Fe1 C58 136.3(4) yes
C4 Fe1 C59 123.8(5) yes
C5 Fe1 C56 135.7(3) yes
C5 Fe1 C57 128.2(7) yes
C5 Fe1 C58 100.2(4) yes
C5 Fe1 C59 157.0(5) yes
C56 Fe1 C57 93.5(7) yes
C56 Fe1 C58 108.0(5) yes
C56 Fe1 C59 45.7(6) yes
C57 Fe1 C58 37.1(7) yes
C57 Fe1 C59 66.0(8) yes
C58 Fe1 C59 99.6(6) yes
Se2 O1 C56 63.9(7) yes
O3 O2 C57 59.2(9) yes
O2 O3 C58 95.2(10) yes
C57 O3 C58 50.6(10) yes
Fe1 C1 C2 69.5(3) yes
Fe1 C1 C5 71.5(2) yes
Fe1 C1 C6 132.8(3) yes
C2 C1 C5 108.7(4) no
C2 C1 C6 124.5(4) no
C5 C1 C6 126.1(4) no
Fe1 C2 C1 71.0(3) yes
Fe1 C2 C3 70.6(3) yes
Fe1 C2 C16 129.8(4) yes
C1 C2 C3 107.7(4) no
C1 C2 C16 125.2(4) no
C3 C2 C16 126.6(4) no
Fe1 C3 C2 69.7(3) yes
Fe1 C3 C4 71.4(3) yes
Fe1 C3 C26 129.9(4) yes
C2 C3 C4 107.9(4) no
C2 C3 C26 124.7(4) no
C4 C3 C26 127.0(4) no
Fe1 C4 C3 69.4(3) yes
Fe1 C4 C5 70.6(2) yes
Fe1 C4 C36 130.2(3) yes
C3 C4 C5 108.2(4) no
C3 C4 C36 126.3(4) no
C5 C4 C36 125.2(4) no
Fe1 C5 C1 69.6(2) yes
Fe1 C5 C4 70.2(2) yes
Fe1 C5 C46 130.3(3) yes
C1 C5 C4 107.4(4) no
C1 C5 C46 124.1(4) no
C4 C5 C46 128.1(4) no
C1 C6 C7 118.4(4) no
C1 C6 C8 123.2(4) no
C7 C6 C8 118.3(4) no
C6 C7 C9 120.9(4) no
C6 C8 C10 120.8(5) no
C7 C9 C11 120.9(5) no
C8 C10 C11 121.0(5) no
C9 C11 C10 118.1(5) no
C9 C11 C12 121.2(5) no
C10 C11 C12 120.8(5) no
C11 C12 C13 113.8(5) no
C12 C13 C14 112.5(5) no
C13 C14 C15 113.5(6) no
C2 C16 C17 118.3(4) no
C2 C16 C18 123.7(5) no
C17 C16 C18 117.9(5) no
C16 C17 C19 121.7(5) no
C16 C18 C20 120.6(6) no
C17 C19 C21 120.4(6) no
C18 C20 C21 121.7(6) no
C19 C21 C20 117.6(5) no
C19 C21 C22 119.9(6) no
C20 C21 C22 122.5(6) no
C21 C22 C23 112.3(5) no
C22 C23 C24 114.6(5) no
C23 C24 C25 113.3(6) no
C3 C26 C27 123.0(4) no
C3 C26 C28 119.0(4) no
C27 C26 C28 118.0(4) no
C26 C27 C29 120.0(5) no
C26 C28 C30 121.1(5) no
C27 C29 C31 121.8(4) no
C28 C30 C31 121.5(5) no
C29 C31 C30 117.7(5) no
C29 C31 C32 121.6(4) no
C30 C31 C32 120.8(5) no
C31 C32 C33 113.6(5) no
C32 C33 C34 115.8(5) no
C33 C34 C35 112.2(7) no
C4 C36 C37 122.7(5) no
C4 C36 C38 119.7(4) no
C37 C36 C38 117.6(4) no
C36 C37 C39 120.3(6) no
C36 C38 C40 121.1(4) no
C37 C39 C41 121.9(7) no
C38 C40 C41 121.1(5) no
C39 C41 C40 118.0(6) no
C39 C41 C42 121.9(6) no
C40 C41 C42 120.1(6) no
C41 C42 C43 116.9(7) no
C41 C42 C43A 116.9(17) no
C42 C43 C44 116.0(9) no
C42 C43A C44A 117(3) no
C43 C44 C45 114.0(11) no
C43A C44A C45A 116(4) no
C5 C46 C48 121.8(4) no
C5 C46 C47 121.1(4) no
C47 C46 C48 116.8(4) no
C46 C47 C49 120.8(5) no
C46 C48 C50 122.5(5) no
C47 C49 C51 120.7(5) no
C48 C50 C51 121.4(6) no
C49 C51 C52A 99.8(10) no
C50 C51 C52 118.8(6) no
C49 C51 C52 123.5(5) no
C49 C51 C50 117.7(5) no
C50 C51 C52A 136.4(10) no
C51 C52 C53 110.3(6) no
C51 C52A C53A 124.1(19) no
C52 C53 C54 113.8(7) no
C52A C53A C54A 120(2) no
C53 C54 C55 114.5(8) no
C53A C54A C55A 112.0(19) no
Fe1 C56 C59 60.5(8) yes
O1 C56 C59 128.8(11) yes
Se2 C56 Fe1 79.0(5) yes
Se2 C56 O1 82.9(8) yes
Se2 C56 C59 133.6(11) yes
Fe1 C56 O1 157.9(10) yes
Fe1 C57 O3 126.4(11) yes
Fe1 C57 C58 84.8(11) yes
Fe1 C57 O2 157.3(14) yes
O2 C57 C58 117.8(15) yes
O2 C57 O3 76.2(10) yes
Se1 C58 O3 119.5(11) yes
Se1 C58 Fe1 86.4(5) yes
Fe1 C58 O3 145.9(11) yes
Fe1 C58 C57 58.1(10) yes
Se1 C58 C57 131.1(14) yes
O3 C58 C57 87.8(12) yes
Fe1 C59 C56 73.8(8) yes
O4 C59 C56 103.6(14) yes
Fe1 C59 O4 175.6(13) yes
C6 C7 H7 119.00 no
C9 C7 H7 120.00 no
C6 C8 H8 120.00 no
C10 C8 H8 120.00 no
C7 C9 H9 120.00 no
C11 C9 H9 120.00 no
C8 C10 H10 119.00 no
C11 C10 H10 119.00 no
C11 C12 H12A 109.00 no
C11 C12 H12B 109.00 no
C13 C12 H12A 109.00 no
C13 C12 H12B 109.00 no
H12A C12 H12B 108.00 no
C12 C13 H13A 109.00 no
C12 C13 H13B 109.00 no
C14 C13 H13A 109.00 no
C14 C13 H13B 109.00 no
H13A C13 H13B 108.00 no
C13 C14 H14A 109.00 no
C13 C14 H14B 109.00 no
C15 C14 H14A 109.00 no
C15 C14 H14B 109.00 no
H14A C14 H14B 108.00 no
C14 C15 H15A 110.00 no
C14 C15 H15B 109.00 no
C14 C15 H15C 109.00 no
H15A C15 H15B 110.00 no
H15A C15 H15C 109.00 no
H15B C15 H15C 109.00 no
C16 C17 H17 119.00 no
C19 C17 H17 119.00 no
C16 C18 H18 120.00 no
C20 C18 H18 120.00 no
C17 C19 H19 120.00 no
C21 C19 H19 120.00 no
C18 C20 H20 119.00 no
C21 C20 H20 119.00 no
C21 C22 H22A 109.00 no
C21 C22 H22B 109.00 no
C23 C22 H22A 109.00 no
C23 C22 H22B 109.00 no
H22A C22 H22B 108.00 no
C22 C23 H23A 109.00 no
C22 C23 H23B 109.00 no
C24 C23 H23A 109.00 no
C24 C23 H23B 109.00 no
H23A C23 H23B 108.00 no
C23 C24 H24A 109.00 no
C23 C24 H24B 109.00 no
C25 C24 H24A 109.00 no
C25 C24 H24B 109.00 no
H24A C24 H24B 108.00 no
C24 C25 H25A 109.00 no
C24 C25 H25B 110.00 no
C24 C25 H25C 109.00 no
H25A C25 H25B 109.00 no
H25A C25 H25C 109.00 no
H25B C25 H25C 109.00 no
C26 C27 H27 120.00 no
C29 C27 H27 120.00 no
C26 C28 H28 119.00 no
C30 C28 H28 120.00 no
C27 C29 H29 119.00 no
C31 C29 H29 119.00 no
C28 C30 H30 119.00 no
C31 C30 H30 119.00 no
C31 C32 H32A 109.00 no
C31 C32 H32B 109.00 no
C33 C32 H32A 109.00 no
C33 C32 H32B 109.00 no
H32A C32 H32B 108.00 no
C32 C33 H33A 108.00 no
C32 C33 H33B 108.00 no
C34 C33 H33A 108.00 no
C34 C33 H33B 108.00 no
H33A C33 H33B 107.00 no
C33 C34 H34A 109.00 no
C33 C34 H34B 109.00 no
C35 C34 H34A 109.00 no
C35 C34 H34B 109.00 no
H34A C34 H34B 108.00 no
C34 C35 H35A 110.00 no
C34 C35 H35B 109.00 no
C34 C35 H35C 110.00 no
H35A C35 H35B 109.00 no
H35A C35 H35C 109.00 no
H35B C35 H35C 109.00 no
C36 C37 H37 120.00 no
C39 C37 H37 120.00 no
C36 C38 H38 119.00 no
C40 C38 H38 119.00 no
C37 C39 H39 119.00 no
C41 C39 H39 119.00 no
C38 C40 H40 119.00 no
C41 C40 H40 119.00 no
C41 C42 H42A 108.00 no
C41 C42 H42B 108.00 no
C41 C42 H42C 109.00 no
C41 C42 H42D 109.00 no
C43 C42 H42A 108.00 no
C43 C42 H42B 108.00 no
H42A C42 H42B 107.00 no
C43A C42 H42C 103.00 no
C43A C42 H42D 111.00 no
H42C C42 H42D 108.00 no
C42 C43 H43A 108.00 no
C42 C43 H43B 108.00 no
C44 C43 H43A 108.00 no
C44 C43 H43B 108.00 no
H43A C43 H43B 107.00 no
C42 C43A H43D 108.00 no
C44A C43A H43C 108.00 no
C42 C43A H43C 108.00 no
H43C C43A H43D 108.00 no
C44A C43A H43D 108.00 no
C43 C44 H44B 109.00 no
C43 C44 H44A 109.00 no
C45 C44 H44B 109.00 no
H44A C44 H44B 108.00 no
C45 C44 H44A 109.00 no
C43A C44A H44C 108.00 no
C43A C44A H44D 108.00 no
H44C C44A H44D 108.00 no
C45A C44A H44C 108.00 no
C45A C44A H44D 108.00 no
C44 C45 H45A 109.00 no
C44 C45 H45B 110.00 no
C44 C45 H45C 110.00 no
H45A C45 H45B 109.00 no
H45B C45 H45C 110.00 no
H45A C45 H45C 109.00 no
C44A C45A H45E 110.00 no
C44A C45A H45F 110.00 no
H45D C45A H45F 109.00 no
H45E C45A H45F 109.00 no
H45D C45A H45E 110.00 no
C44A C45A H45D 110.00 no
C46 C47 H47 120.00 no
C49 C47 H47 120.00 no
C46 C48 H48 119.00 no
C50 C48 H48 119.00 no
C47 C49 H49 120.00 no
C51 C49 H49 120.00 no
C48 C50 H50 119.00 no
C51 C50 H50 119.00 no
C51 C52 H52A 110.00 no
C51 C52 H52B 110.00 no
C53 C52 H52A 110.00 no
C53 C52 H52B 110.00 no
H52A C52 H52B 108.00 no
C51 C52A H52C 106.00 no
C51 C52A H52D 106.00 no
C53A C52A H52C 106.00 no
C53A C52A H52D 106.00 no
H52C C52A H52D 107.00 no
H53A C53 H53B 108.00 no
C52 C53 H53B 109.00 no
C54 C53 H53A 109.00 no
C52 C53 H53A 109.00 no
C54 C53 H53B 109.00 no
C52A C53A H53D 107.00 no
C54A C53A H53C 107.00 no
C52A C53A H53C 107.00 no
H53C C53A H53D 107.00 no
C54A C53A H53D 107.00 no
C53 C54 H54B 109.00 no
C53 C54 H54A 109.00 no
H54A C54 H54B 108.00 no
C55 C54 H54A 109.00 no
C55 C54 H54B 109.00 no
C53A C54A H54D 109.00 no
H54C C54A H54D 108.00 no
C55A C54A H54C 109.00 no
C55A C54A H54D 109.00 no
C53A C54A H54C 109.00 no
C54 C55 H55A 110.00 no
C54 C55 H55B 109.00 no
C54 C55 H55C 109.00 no
H55A C55 H55B 109.00 no
H55A C55 H55C 109.00 no
H55B C55 H55C 110.00 no
C54A C55A H55D 110.00 no
C54A C55A H55E 110.00 no
C54A C55A H55F 109.00 no
H55D C55A H55E 110.00 no
H55D C55A H55F 109.00 no
H55E C55A H55F 109.00 no

loop_
_geom_bond_atom_site_label_1
_geom_bond_atom_site_label_2
_geom_bond_distance
_geom_bond_publ_flag
Se1 Se2 2.249(2) yes
Se1 Fe1 2.5794(15) yes
Se1 C58 1.803(12) yes
Se2 Fe1 2.3178(17) yes
Se2 O1 1.805(9) yes
Se2 C56 1.634(9) yes
Fe1 C1 2.126(4) yes
Fe1 C2 2.106(5) yes
Fe1 C3 2.118(5) yes
Fe1 C4 2.144(4) yes
Fe1 C5 2.151(4) yes
Fe1 C56 1.986(13) yes
Fe1 C57 1.671(16) yes
Fe1 C58 1.960(14) yes
Fe1 C59 1.800(16) yes
O1 C56 0.997(15) yes
O2 O3 1.735(14) yes
O2 C57 1.25(2) yes
O3 C57 1.534(18) yes
O3 C58 1.020(15) yes
O4 C59 1.16(2) yes
C1 C2 1.432(6) no
C1 C5 1.427(6) no
C1 C6 1.498(6) no
C2 C3 1.437(6) no
C2 C16 1.478(6) no
C3 C4 1.431(6) no
C3 C26 1.486(7) no
C4 C5 1.441(6) no
C4 C36 1.485(6) no
C5 C46 1.471(6) no
C6 C7 1.396(6) no
C6 C8 1.378(6) no
C7 C9 1.390(7) no
C8 C10 1.391(8) no
C9 C11 1.383(8) no
C10 C11 1.396(8) no
C11 C12 1.517(8) no
C12 C13 1.518(8) no
C13 C14 1.523(9) no
C14 C15 1.479(10) no
C16 C17 1.392(8) no
C16 C18 1.387(8) no
C17 C19 1.366(8) no
C18 C20 1.378(8) no
C19 C21 1.409(9) no
C20 C21 1.380(10) no
C21 C22 1.490(8) no
C22 C23 1.538(11) no
C23 C24 1.527(9) no
C24 C25 1.459(13) no
C26 C27 1.403(7) no
C26 C28 1.384(7) no
C27 C29 1.391(7) no
C28 C30 1.379(7) no
C29 C31 1.375(7) no
C30 C31 1.386(7) no
C31 C32 1.522(8) no
C32 C33 1.565(9) no
C33 C34 1.499(10) no
C34 C35 1.519(11) no
C36 C37 1.387(8) no
C36 C38 1.385(7) no
C37 C39 1.384(10) no
C38 C40 1.394(6) no
C39 C41 1.375(10) no
C40 C41 1.362(8) no
C41 C42 1.512(9) no
C42 C43 1.503(10) no
C42 C43A 1.43(4) no
C43 C44 1.511(13) no
C43A C44A 1.48(6) no
C44 C45 1.455(16) no
C44A C45A 1.52(6) no
C46 C48 1.385(7) no
C46 C47 1.374(7) no
C47 C49 1.381(8) no
C48 C50 1.368(8) no
C49 C51 1.415(8) no
C50 C51 1.333(8) no
C51 C52A 1.63(2) no
C51 C52 1.501(9) no
C52 C53 1.495(11) no
C52A C53A 1.53(3) no
C53 C54 1.522(11) no
C53A C54A 1.51(3) no
C54 C55 1.529(13) no
C54A C55A 1.47(4) no
C56 C59 1.481(18) no
C57 C58 1.19(2) no
C7 H7 0.9300 no
C8 H8 0.9300 no
C9 H9 0.9300 no
C10 H10 0.9300 no
C12 H12A 0.9700 no
C12 H12B 0.9700 no
C13 H13A 0.9700 no
C13 H13B 0.9700 no
C14 H14A 0.9700 no
C14 H14B 0.9700 no
C15 H15A 0.9600 no
C15 H15B 0.9600 no
C15 H15C 0.9600 no
C17 H17 0.9300 no
C18 H18 0.9300 no
C19 H19 0.9300 no
C20 H20 0.9300 no
C22 H22A 0.9700 no
C22 H22B 0.9700 no
C23 H23A 0.9700 no
C23 H23B 0.9700 no
C24 H24A 0.9700 no
C24 H24B 0.9700 no
C25 H25A 0.9600 no
C25 H25B 0.9600 no
C25 H25C 0.9600 no
C27 H27 0.9300 no
C28 H28 0.9300 no
C29 H29 0.9300 no
C30 H30 0.9300 no
C32 H32A 0.9700 no
C32 H32B 0.9700 no
C33 H33A 0.9700 no
C33 H33B 0.9700 no
C34 H34A 0.9700 no
C34 H34B 0.9700 no
C35 H35A 0.9600 no
C35 H35B 0.9600 no
C35 H35C 0.9600 no
C37 H37 0.9300 no
C38 H38 0.9300 no
C39 H39 0.9300 no
C40 H40 0.9300 no
C42 H42A 0.9700 no
C42 H42B 0.9700 no
C42 H42C 0.9700 no
C42 H42D 0.9700 no
C43 H43A 0.9700 no
C43 H43B 0.9700 no
C43A H43C 0.9700 no
C43A H43D 0.9700 no
C44 H44A 0.9700 no
C44 H44B 0.9700 no
C44A H44C 0.9700 no
C44A H44D 0.9700 no
C45 H45A 0.9600 no
C45 H45B 0.9600 no
C45 H45C 0.9600 no
C45A H45D 0.9600 no
C45A H45E 0.9600 no
C45A H45F 0.9700 no
C47 H47 0.9300 no
C48 H48 0.9300 no
C49 H49 0.9300 no
C50 H50 0.9300 no
C52 H52B 0.9700 no
C52 H52A 0.9700 no
C52A H52D 0.9700 no
C52A H52C 0.9700 no
C53 H53A 0.9700 no
C53 H53B 0.9700 no
C53A H53C 0.9700 no
C53A H53D 0.9700 no
C54 H54B 0.9700 no
C54 H54A 0.9700 no
C54A H54C 0.9700 no
C54A H54D 0.9700 no
C55 H55C 0.9600 no
C55 H55B 0.9600 no
C55 H55A 0.9600 no
C55A H55D 0.9500 no
C55A H55E 0.9600 no
C55A H55F 0.9700 no

loop_
_geom_hbond_atom_site_label_D
_geom_hbond_atom_site_label_H
_geom_hbond_atom_site_label_A
_geom_hbond_distance_DH
_geom_hbond_distance_HA
_geom_hbond_distance_DA
_geom_hbond_angle_DHA
_geom_hbond_site_symmetry_A
_geom_hbond_publ_flag
C14 H14B O4 0.9700 2.2700 3.126(16) 147.00 1_655 yes
C18 H18 O4 0.9300 2.4000 3.271(15) 156.00 . yes
C24 H24B O2 0.9700 2.2800 3.164(15) 151.00 2_566 yes
C35 H35B O3 0.9600 2.3100 3.265(13) 173.00 1_445 yes
C37 H37 Se2 0.9300 2.4200 2.922(6) 114.00 . yes
C48 H48 Se1 0.9300 2.5800 2.969(6) 106.00 . yes

loop_
_geom_torsion_atom_site_label_1
_geom_torsion_atom_site_label_2
_geom_torsion_atom_site_label_3
_geom_torsion_atom_site_label_4
_geom_torsion
_geom_torsion_publ_flag
Fe1 Se1 Se2 O1 -68.7(4) no
Fe1 Se1 Se2 C56 -33.6(4) no
C58 Se1 Se2 Fe1 30.5(4) no
C58 Se1 Se2 O1 -38.2(6) no
C58 Se1 Se2 C56 -3.1(6) no
Se2 Se1 Fe1 C57 117.3(7) no
C58 Se1 Fe1 C57 -21.1(9) no
C58 Se1 Fe1 Se2 -138.4(6) no
Se2 Se1 Fe1 C1 -144.72(13) no
C58 Se1 Fe1 C1 76.9(6) no
Se2 Se1 Fe1 C2 -143.9(2) no
C58 Se1 Fe1 C2 77.7(6) no
Se2 Se1 Fe1 C3 -73.1(2) no
C58 Se1 Fe1 C3 148.5(6) no
Se2 Se1 Fe1 C4 -76.65(14) no
C58 Se1 Fe1 C4 145.0(6) no
Se2 Se1 Fe1 C5 -111.52(13) no
C58 Se1 Fe1 C5 110.1(6) no
Se2 Se1 Fe1 C56 24.2(3) no
C58 Se1 Fe1 C56 -114.2(7) no
Fe1 Se1 C58 C57 40.9(14) no
C58 Se1 Fe1 C59 -74.6(8) no
Se2 Se1 Fe1 C58 138.4(6) no
Se2 Se1 Fe1 C59 63.7(6) no
Se2 Se1 C58 Fe1 -34.1(4) no
Fe1 Se1 C58 O3 156.7(17) no
Se2 Se1 C58 C57 6.9(16) no
Se2 Se1 C58 O3 122.6(13) no
Fe1 Se2 O1 C56 10.7(8) no
C56 Se2 Fe1 C1 -149.0(5) no
Se1 Se2 O1 C56 70.9(9) no
O1 Se2 Fe1 C1 -155.9(3) no
O1 Se2 Fe1 Se1 136.8(3) no
C56 Se2 Fe1 Se1 143.7(4) no
Se1 Se2 Fe1 C1 67.3(2) no
C56 Se2 Fe1 C3 -74.1(4) no
Se1 Se2 Fe1 C4 108.70(13) no
O1 Se2 Fe1 C4 -114.5(3) no
C56 Se2 Fe1 C4 -107.6(4) no
Se1 Se2 Fe1 C5 73.01(13) no
O1 Se2 Fe1 C5 -150.2(3) no
C56 Se2 Fe1 C5 -143.3(4) no
Se1 Se2 Fe1 C56 -143.7(4) no
O1 Se2 Fe1 C56 -6.9(5) no
Se1 Se2 Fe1 C57 -62.7(6) no
O1 Se2 Fe1 C57 74.1(7) no
C56 Se2 Fe1 C57 81.0(8) no
Se1 Se2 Fe1 C58 -27.6(4) no
O1 Se2 Fe1 C58 109.2(5) no
C56 Se2 Fe1 C58 116.1(6) no
Se1 Se2 Fe1 C59 -127.2(5) no
O1 Se2 Fe1 C59 9.6(5) no
C56 Se2 Fe1 C59 16.5(6) no
O1 Se2 Fe1 C3 -81.0(3) no
Se1 Se2 C56 Fe1 37.8(4) no
O1 Se2 C56 Fe1 167.3(9) no
Se1 Se2 Fe1 C2 140.5(2) no
O1 Se2 Fe1 C2 -82.7(4) no
C56 Se2 Fe1 C2 -75.8(5) no
Se1 Se2 Fe1 C3 142.16(14) no
Fe1 Se2 C56 C59 -28.5(11) no
O1 Se2 C56 C59 138.8(16) no
Fe1 Se2 C56 O1 -167.3(9) no
Se1 Se2 C56 C59 9.3(14) no
Se1 Se2 C56 O1 -129.5(7) no
Se2 Fe1 C1 C2 128.0(2) no
C3 Fe1 C1 C2 38.3(3) no
C59 Fe1 C58 O3 -22(2) no
Se1 Fe1 C1 C2 179.3(2) no
C57 Fe1 C1 C5 139.4(6) no
C58 Fe1 C1 C5 103.0(4) no
C4 Fe1 C1 C2 81.5(3) no
C5 Fe1 C1 C2 119.1(4) no
C56 Fe1 C1 C2 31.8(8) no
C57 Fe1 C1 C2 -101.5(6) no
C56 Fe1 C1 C5 -87.4(8) no
C58 Fe1 C1 C2 -137.9(4) no
C59 Fe1 C1 C2 -33.4(7) no
C59 Fe1 C1 C5 -152.5(6) no
Se1 Fe1 C1 C6 -62.3(4) no
Se2 Fe1 C1 C6 -113.5(4) no
C2 Fe1 C1 C6 118.5(5) no
C3 Fe1 C1 C6 156.8(4) no
Se1 Fe1 C56 Se2 -28.8(3) no
C1 Fe1 C56 Se2 120.1(7) no
C2 Fe1 C56 Se2 143.3(3) no
C3 Fe1 C56 Se2 114.1(3) no
C4 Fe1 C56 Se2 75.3(4) no
C5 Fe1 C56 Se2 56.1(6) no
C57 Fe1 C56 Se2 -105.6(6) no
C58 Fe1 C56 Se2 -70.8(5) no
C59 Fe1 C56 Se2 -156.7(9) no
Se1 Fe1 C56 O1 7(2) no
Se2 Fe1 C56 O1 35(2) no
Se1 Fe1 C1 C5 60.1(2) no
Se2 Fe1 C1 C5 8.9(3) no
C2 Fe1 C1 C5 -119.1(4) no
C3 Fe1 C1 C5 -80.8(3) no
C4 Fe1 C1 C5 -37.7(2) no
C57 Fe1 C56 O1 -70(2) no
C58 Fe1 C56 O1 -35(2) no
C59 Fe1 C56 O1 -121(3) no
Se1 Fe1 C56 C59 127.9(7) no
Se2 Fe1 C56 C59 156.7(9) no
Se1 Fe1 C2 C1 -1.3(4) no
Se2 Fe1 C2 C1 -115.2(3) no
C3 Fe1 C2 C1 -117.6(4) no
C4 Fe1 C2 C1 -80.0(3) no
C5 Fe1 C2 C1 -36.9(2) no
C56 Fe1 C2 C1 -167.2(4) no
C57 Fe1 C2 C1 88.3(7) no
C58 Fe1 C2 C1 51.0(5) no
C59 Fe1 C2 C1 154.4(5) no
Se1 Fe1 C2 C3 116.3(3) no
Se2 Fe1 C2 C3 2.4(4) no
C1 Fe1 C2 C3 117.6(4) no
C4 Fe1 C2 C3 37.6(2) no
C5 Fe1 C2 C3 80.7(3) no
C56 Fe1 C2 C3 -49.6(4) no
C57 Fe1 C2 C3 -154.1(7) no
C58 Fe1 C2 C3 168.6(5) no
C59 Fe1 C2 C3 -88.0(5) no
Se1 Fe1 C2 C16 -121.7(4) no
Se2 Fe1 C2 C16 124.4(4) no
C1 Fe1 C2 C16 -120.4(5) no
C3 Fe1 C2 C16 122.0(5) no
C4 Fe1 C2 C16 159.6(5) no
C5 Fe1 C2 C16 -157.4(5) no
C56 Fe1 C2 C16 72.4(5) no
C57 Fe1 C2 C16 -32.1(8) no
C58 Fe1 C2 C16 -69.4(6) no
C59 Fe1 C2 C16 34.0(7) no
C5 Fe1 C57 O3 -49.1(17) no
C56 Fe1 C57 O3 114.7(14) no
C58 Fe1 C57 O3 -1.1(9) no
C59 Fe1 C57 O3 152.2(17) no
Se1 Fe1 C57 C58 24.6(10) no
Se2 Fe1 C57 C58 72.5(11) no
C1 Fe1 C57 C58 -79.4(11) no
C2 Fe1 C57 C58 -119.9(10) no
C3 Fe1 C57 C58 -145.6(8) no
C5 Fe1 C57 C58 -48.0(13) no
C56 Fe1 C57 C58 115.8(11) no
C59 Fe1 C57 C58 153.3(14) no
C2 Fe1 C4 C36 -158.8(5) no
C3 Fe1 C4 C36 -120.7(5) no
Se1 Fe1 C3 C2 -123.5(2) no
Se2 Fe1 C3 C2 -178.7(2) no
C1 Fe1 C3 C2 -38.1(3) no
C4 Fe1 C3 C2 -118.1(4) no
C5 Fe1 C3 C2 -80.9(3) no
C56 Fe1 C3 C2 139.6(3) no
C57 Fe1 C3 C2 40.7(11) no
C58 Fe1 C3 C2 -27.7(10) no
C59 Fe1 C3 C2 93.9(6) no
Se1 Fe1 C3 C4 -5.4(4) no
Se2 Fe1 C3 C4 -60.6(3) no
C1 Fe1 C56 O1 156(2) no
C2 Fe1 C56 O1 179(2) no
C3 Fe1 C56 O1 150(2) no
C4 Fe1 C56 O1 111(2) no
C5 Fe1 C56 O1 91(2) no
C58 Fe1 C3 C4 90.4(10) no
C59 Fe1 C3 C4 -148.1(6) no
Se1 Fe1 C3 C26 117.7(3) no
Se2 Fe1 C3 C26 62.5(4) no
C1 Fe1 C3 C26 -156.9(4) no
C2 Fe1 C3 C26 -118.8(5) no
C4 Fe1 C3 C26 123.1(5) no
C5 Fe1 C3 C26 160.3(4) no
C56 Fe1 C3 C26 20.8(5) no
C57 Fe1 C3 C26 -78.1(11) no
C58 Fe1 C3 C26 -146.5(10) no
C59 Fe1 C3 C26 -25.0(6) no
C2 Fe1 C58 O3 78(2) no
C3 Fe1 C58 O3 98(2) no
C4 Fe1 C58 O3 164.1(18) no
C5 Fe1 C58 O3 146(2) no
C56 Fe1 C58 O3 -69(2) no
C57 Fe1 C58 O3 2(2) no
C58 Fe1 C5 C4 160.2(4) no
Se1 Fe1 C58 C57 -144.4(14) no
Se2 Fe1 C58 C57 -111.8(12) no
C1 Fe1 C58 C57 105.1(12) no
C2 Fe1 C58 C57 75.4(12) no
C3 Fe1 C58 C57 95.6(15) no
C4 Fe1 C58 C57 161.7(11) no
C5 Fe1 C58 C57 143.7(11) no
Se1 Fe1 C4 C3 176.6(2) no
Se2 Fe1 C4 C3 124.3(3) no
C1 Fe1 C4 C3 -81.7(3) no
C2 Fe1 C4 C3 -38.1(3) no
C5 Fe1 C4 C3 -119.1(4) no
C56 Fe1 C4 C3 82.2(4) no
C58 Fe1 C4 C3 -148.0(6) no
C59 Fe1 C4 C3 39.5(7) no
Se1 Fe1 C4 C5 -64.3(2) no
Se2 Fe1 C4 C5 -116.6(2) no
C1 Fe1 C4 C5 37.5(2) no
C2 Fe1 C4 C5 81.0(3) no
C3 Fe1 C4 C5 119.1(4) no
C56 Fe1 C4 C5 -158.7(3) no
C58 Fe1 C4 C5 -28.9(6) no
C59 Fe1 C4 C5 158.6(6) no
Se1 Fe1 C4 C36 55.9(4) no
Se2 Fe1 C4 C36 3.6(4) no
C1 Fe1 C4 C36 157.7(4) no
C56 Fe1 C1 C6 150.2(7) no
C57 Fe1 C1 C6 17.0(7) no
C5 Fe1 C4 C36 120.2(5) no
C56 Fe1 C4 C36 -38.5(5) no
C58 Fe1 C4 C36 91.3(7) no
C59 Fe1 C4 C36 -81.2(7) no
C59 Fe1 C5 C4 -50.8(14) no
Se1 Fe1 C5 C46 -5.3(4) no
Se2 Fe1 C5 C46 -56.5(4) no
C1 Fe1 C5 C46 118.0(5) no
C2 Fe1 C5 C46 155.4(5) no
C3 Fe1 C5 C46 -160.9(4) no
C4 Fe1 C5 C46 -123.7(5) no
C56 Fe1 C5 C46 -92.9(6) no
C57 Fe1 C5 C46 63.5(8) no
C1 Fe1 C3 C4 80.0(3) no
C2 Fe1 C3 C4 118.1(4) no
C5 Fe1 C3 C4 37.2(3) no
C56 Fe1 C3 C4 -102.4(3) no
C57 Fe1 C3 C4 158.8(10) no
Se1 Fe1 C5 C1 -123.2(2) no
Se2 Fe1 C5 C1 -174.5(2) no
C2 Fe1 C5 C1 37.5(3) no
C3 Fe1 C5 C1 81.2(3) no
C4 Fe1 C5 C1 118.3(3) no
C56 Fe1 C5 C1 149.2(5) no
C57 Fe1 C5 C1 -54.5(7) no
C58 Fe1 C5 C1 -81.5(4) no
C59 Fe1 C5 C1 67.6(14) no
Se1 Fe1 C5 C4 118.5(2) no
Se2 Fe1 C5 C4 67.2(2) no
C1 Fe1 C5 C4 -118.3(3) no
C2 Fe1 C5 C4 -80.9(3) no
C3 Fe1 C5 C4 -37.2(2) no
C56 Fe1 C5 C4 30.9(5) no
C57 Fe1 C5 C4 -172.8(7) no
C2 Fe1 C57 O3 -121.0(13) no
C3 Fe1 C57 O3 -146.7(9) no
Se1 Fe1 C59 C56 -62.8(7) no
Se2 Fe1 C59 C56 -15.9(6) no
C1 Fe1 C59 C56 153.0(5) no
Se1 Fe1 C57 O2 -160(4) no
Se2 Fe1 C57 O2 -112(4) no
C1 Fe1 C57 O2 96(4) no
C2 Fe1 C57 O2 56(4) no
C3 Fe1 C57 O2 30(5) no
C58 Fe1 C5 C46 36.5(5) no
C59 Fe1 C5 C46 -174.4(13) no
Se1 Fe1 C57 O3 23.5(12) no
Se2 Fe1 C57 O3 71.5(14) no
C1 Fe1 C57 O3 -80.5(14) no
C59 Fe1 C1 C6 85.1(7) no
C5 Fe1 C59 C56 105.0(13) no
Se2 Fe1 C58 Se1 32.7(4) no
C1 Fe1 C58 Se1 -110.4(4) no
C2 Fe1 C58 Se1 -140.1(3) no
C2 Fe1 C59 C56 132.4(6) no
C3 Fe1 C59 C56 92.7(6) no
C4 Fe1 C59 C56 68.9(8) no
C58 Fe1 C57 O2 176(5) no
C57 Fe1 C59 C56 -121.8(9) no
C4 Fe1 C1 C6 -160.1(4) no
C5 Fe1 C1 C6 -122.4(5) no
C1 Fe1 C58 O3 108(2) no
C58 Fe1 C56 C59 85.9(8) no
C58 Fe1 C1 C6 -19.4(5) no
C5 Fe1 C58 Se1 -71.9(5) no
C56 Fe1 C58 Se1 73.5(5) no
C57 Fe1 C58 Se1 144.4(14) no
C59 Fe1 C58 Se1 119.9(6) no
C5 Fe1 C57 O2 128(4) no
C3 Fe1 C58 Se1 -120.0(8) no
C4 Fe1 C58 Se1 -53.9(8) no
C59 Fe1 C57 O2 -31(4) no
C57 Fe1 C56 C59 51.1(9) no
C56 Fe1 C57 O2 -69(4) no
C5 Fe1 C56 C59 -147.3(6) no
C1 Fe1 C56 C59 -83.2(10) no
C56 Fe1 C58 C57 -71.0(12) no
C59 Fe1 C58 C57 -24.6(13) no
C58 Fe1 C59 C56 -105.8(7) no
C4 Fe1 C56 C59 -128.1(7) no
Se1 Fe1 C58 O3 -142(3) no
Se2 Fe1 C58 O3 -109(2) no
C3 Fe1 C56 C59 -89.2(7) no
C2 Fe1 C56 C59 -60.0(8) no
Se2 O1 C56 Fe1 -35(2) no
Se2 O1 C56 C59 -142.3(16) no
O3 O2 C57 C58 -2.2(14) no
O3 O2 C57 Fe1 -177(4) no
C57 O2 O3 C58 2.3(14) no
O2 O3 C57 C58 177.1(18) no
C57 O3 C58 Se1 -137.2(18) no
C57 O3 C58 Fe1 -2.0(17) no
O2 O3 C58 C57 -2.1(13) no
C58 O3 C57 O2 -177.1(18) no
O2 O3 C57 Fe1 179(2) no
C58 O3 C57 Fe1 1.6(14) no
O2 O3 C58 Se1 -139.2(11) no
O2 O3 C58 Fe1 -4(2) no
C6 C1 C2 C3 170.2(4) no
C5 C1 C2 Fe1 61.0(3) no
Fe1 C1 C5 C4 60.2(3) no
Fe1 C1 C5 C46 -125.5(4) no
C6 C1 C2 C16 -2.6(7) no
C6 C1 C2 Fe1 -128.5(4) no
C5 C1 C2 C3 -0.4(5) no
C5 C1 C2 C16 -173.2(5) no
Fe1 C1 C6 C8 -37.3(6) no
C2 C1 C6 C7 -120.2(5) no
C2 C1 C6 C8 55.9(6) no
C2 C1 C5 Fe1 -59.7(3) no
Fe1 C1 C6 C7 146.6(4) no
C2 C1 C5 C4 0.5(5) no
Fe1 C1 C2 C3 -61.3(3) no
Fe1 C1 C2 C16 125.9(5) no
C5 C1 C6 C8 -135.2(5) no
C2 C1 C5 C46 174.8(4) no
C5 C1 C6 C7 48.7(6) no
C6 C1 C5 C46 4.4(7) no
C6 C1 C5 Fe1 129.9(4) no
C6 C1 C5 C4 -169.9(4) no
C16 C2 C3 C4 172.8(5) no
C16 C2 C3 Fe1 -125.8(5) no
Fe1 C2 C16 C18 -40.4(8) no
Fe1 C2 C3 C26 125.2(5) no
C1 C2 C3 Fe1 61.6(3) no
Fe1 C2 C3 C4 -61.5(3) no
C1 C2 C3 C26 -173.3(5) no
C3 C2 C16 C17 -121.8(6) no
Fe1 C2 C16 C17 143.6(4) no
C1 C2 C3 C4 0.1(5) no
C16 C2 C3 C26 -0.6(8) no
C1 C2 C16 C17 49.6(7) no
C3 C2 C16 C18 54.2(8) no
C1 C2 C16 C18 -134.3(6) no
C26 C3 C4 Fe1 -126.5(5) no
C2 C3 C4 C36 -174.3(4) no
C4 C3 C26 C27 50.8(7) no
C26 C3 C4 C36 -1.1(8) no
C2 C3 C4 C5 0.2(5) no
Fe1 C3 C26 C27 -45.5(6) no
C26 C3 C4 C5 173.4(5) no
Fe1 C3 C26 C28 136.3(4) no
C2 C3 C26 C28 44.7(7) no
C2 C3 C4 Fe1 60.4(3) no
Fe1 C3 C4 C5 -60.2(3) no
C2 C3 C26 C27 -137.1(5) no
C4 C3 C26 C28 -127.5(5) no
Fe1 C3 C4 C36 125.4(5) no
C3 C4 C5 Fe1 59.4(3) no
Fe1 C4 C5 C46 126.2(4) no
C5 C4 C36 C38 -127.7(5) no
C36 C4 C5 C1 174.1(4) no
C36 C4 C5 C46 0.1(7) no
Fe1 C4 C5 C1 -59.8(3) no
C36 C4 C5 Fe1 -126.1(4) no
C3 C4 C5 C1 -0.4(5) no
C3 C4 C5 C46 -174.4(4) no
Fe1 C4 C36 C37 -44.7(7) no
C5 C4 C36 C37 49.0(7) no
C3 C4 C36 C37 -137.5(6) no
Fe1 C4 C36 C38 138.7(4) no
C3 C4 C36 C38 45.9(7) no
Fe1 C5 C46 C48 -46.9(6) no
C4 C5 C46 C47 43.4(7) no
C1 C5 C46 C48 44.3(7) no
C1 C5 C46 C47 -129.7(5) no
C4 C5 C46 C48 -142.6(5) no
Fe1 C5 C46 C47 139.1(4) no
C1 C6 C7 C9 175.1(4) no
C7 C6 C8 C10 0.9(7) no
C1 C6 C8 C10 -175.2(4) no
C8 C6 C7 C9 -1.2(7) no
C6 C7 C9 C11 1.3(8) no
C6 C8 C10 C11 -0.7(8) no
C7 C9 C11 C10 -1.0(8) no
C7 C9 C11 C12 -179.2(5) no
C8 C10 C11 C9 0.7(8) no
C8 C10 C11 C12 179.0(5) no
C10 C11 C12 C13 -97.4(6) no
C9 C11 C12 C13 80.8(7) no
C11 C12 C13 C14 176.8(5) no
C12 C13 C14 C15 176.2(5) no
C17 C16 C18 C20 -0.3(10) no
C2 C16 C17 C19 175.4(5) no
C18 C16 C17 C19 -0.9(9) no
C2 C16 C18 C20 -176.3(6) no
C16 C17 C19 C21 -0.1(9) no
C16 C18 C20 C21 2.4(11) no
C17 C19 C21 C22 -178.1(6) no
C17 C19 C21 C20 2.1(10) no
C18 C20 C21 C22 177.0(7) no
C18 C20 C21 C19 -3.3(11) no
C19 C21 C22 C23 63.2(9) no
C20 C21 C22 C23 -117.1(8) no
C21 C22 C23 C24 -179.1(7) no
C22 C23 C24 C25 178.7(9) no
C28 C26 C27 C29 -0.1(7) no
C3 C26 C28 C30 178.9(4) no
C3 C26 C27 C29 -178.4(4) no
C27 C26 C28 C30 0.5(7) no
C26 C27 C29 C31 0.3(8) no
C26 C28 C30 C31 -1.1(7) no
C27 C29 C31 C32 -179.7(5) no
C27 C29 C31 C30 -0.8(7) no
C28 C30 C31 C29 1.2(7) no
C28 C30 C31 C32 -179.9(5) no
C29 C31 C32 C33 -104.8(6) no
C30 C31 C32 C33 76.3(6) no
C31 C32 C33 C34 -70.3(7) no
C32 C33 C34 C35 -175.1(6) no
C37 C36 C38 C40 -1.2(7) no
C4 C36 C37 C39 -176.5(6) no
C4 C36 C38 C40 175.6(4) no
C38 C36 C37 C39 0.2(9) no
C36 C37 C39 C41 -0.1(12) no
C36 C38 C40 C41 2.1(7) no
C37 C39 C41 C40 0.9(11) no
C37 C39 C41 C42 -179.0(7) no
C38 C40 C41 C42 178.0(6) no
C38 C40 C41 C39 -1.9(9) no
C40 C41 C42 C43 141.1(7) no
C39 C41 C42 C43 -39.1(11) no
C41 C42 C43 C44 -174.6(8) no
C42 C43 C44 C45 -155.4(10) no
C47 C46 C48 C50 0.1(8) no
C5 C46 C48 C50 -174.1(5) no
C48 C46 C47 C49 -2.1(8) no
C5 C46 C47 C49 172.2(5) no
C46 C47 C49 C51 1.9(9) no
C46 C48 C50 C51 2.1(9) no
C47 C49 C51 C52 -178.5(6) no
C47 C49 C51 C50 0.3(9) no
C48 C50 C51 C52 176.6(6) no
C48 C50 C51 C49 -2.2(9) no
C50 C51 C52 C53 99.8(7) no
C49 C51 C52 C53 -81.4(8) no
C51 C52 C53 C54 -176.8(6) no
C52 C53 C54 C55 -179.2(7) no
Se2 C56 C59 Fe1 32.5(11) no
Se2 C56 C59 O4 -143.8(12) no
O1 C56 C59 Fe1 155.6(14) no
O1 C56 C59 O4 -21(2) no
Fe1 C56 C59 O4 -176.3(13) no
Fe1 C57 C58 O3 -178.7(11) no
O2 C57 C58 Se1 131.5(16) no
O2 C57 C58 Fe1 -178(2) no
O2 C57 C58 O3 3(2) no
O3 C57 C58 Se1 128.3(19) no
O3 C57 C58 Fe1 178.7(11) no
Fe1 C57 C58 Se1 -50.3(15) no
